data_1515939
loop_
_publ_author_name
'Zhang, Wenshen'
'Tang, Bo'
'Liu, Xia'
'Liu, Yuanyuan'
'Xu, Kehua'
'Ma, Jianping'
'Tong, Lili'
'Yang, Guiwen'

_publ_section_title
;
 A highly sensitive acidic pH fluorescent probe and its application to
 HepG2 cells.
;
_journal_issue 2
_journal_name_full 'The Analyst'
_journal_page_first 367
_journal_page_last 371
_journal_paper_doi 10.1039/b807581f
_journal_volume 134
_journal_year 2009
_chemical_formula_sum 'C35 H36 N4 O3'
_chemical_formula_weight 560.68
_chemical_name_systematic
;
?
;
_space_group_IT_number 2
_symmetry_cell_setting triclinic
_symmetry_space_group_name_Hall '-P 1'
_symmetry_space_group_name_H-M 'P -1'
_atom_sites_solution_hydrogens geom
_atom_sites_solution_primary direct
_atom_sites_solution_secondary difmap
_audit_creation_method SHELXL-97
_cell_angle_alpha 67.827(3)
_cell_angle_beta 84.198(4)
_cell_angle_gamma 67.677(4)
_cell_formula_units_Z 2
_cell_length_a 10.054(2)
_cell_length_b 12.460(3)
_cell_length_c 14.070(4)
_cell_measurement_reflns_used 1456
_cell_measurement_temperature 298(2)
_cell_measurement_theta_max 21.134
_cell_measurement_theta_min 2.434
_cell_volume 1508.1(6)
_computing_cell_refinement 'Bruker SMART'
_computing_data_collection 'Bruker SMART'
_computing_data_reduction 'Bruker SAINT'
_computing_molecular_graphics 'Bruker SHELXTL'
_computing_publication_material 'Bruker SHELXTL'
_computing_structure_refinement 'SHELXL-97 (Sheldrick, 1997)'
_computing_structure_solution 'SHELXS-97 (Sheldrick, 1990)'
_diffrn_ambient_temperature 298(2)
_diffrn_measured_fraction_theta_full 0.982
_diffrn_measured_fraction_theta_max 0.982
_diffrn_measurement_device_type 'CCD area detector'
_diffrn_measurement_method 'phi and omega scans'
_diffrn_radiation_monochromator graphite
_diffrn_radiation_source 'fine-focus sealed tube'
_diffrn_radiation_type MoK\a
_diffrn_radiation_wavelength 0.71073
_diffrn_reflns_av_R_equivalents 0.0271
_diffrn_reflns_av_sigmaI/netI 0.0667
_diffrn_reflns_limit_h_max 11
_diffrn_reflns_limit_h_min -11
_diffrn_reflns_limit_k_max 14
_diffrn_reflns_limit_k_min -14
_diffrn_reflns_limit_l_max 10
_diffrn_reflns_limit_l_min -16
_diffrn_reflns_number 7651
_diffrn_reflns_theta_full 25.10
_diffrn_reflns_theta_max 25.10
_diffrn_reflns_theta_min 1.90
_exptl_absorpt_coefficient_mu 0.080
_exptl_absorpt_correction_type none
_exptl_crystal_colour pink
_exptl_crystal_density_diffrn 1.235
_exptl_crystal_density_method 'not measured'
_exptl_crystal_description block
_exptl_crystal_F_000 596
_exptl_crystal_size_max 0.50
_exptl_crystal_size_mid 0.25
_exptl_crystal_size_min 0.18
_refine_diff_density_max 0.346
_refine_diff_density_min -0.260
_refine_diff_density_rms 0.040
_refine_ls_extinction_method none
_refine_ls_goodness_of_fit_ref 1.031
_refine_ls_hydrogen_treatment constr
_refine_ls_matrix_type full
_refine_ls_number_parameters 423
_refine_ls_number_reflns 5277
_refine_ls_number_restraints 8
_refine_ls_restrained_S_all 1.037
_refine_ls_R_factor_all 0.1174
_refine_ls_R_factor_gt 0.0647
_refine_ls_shift/su_max 0.000
_refine_ls_shift/su_mean 0.000
_refine_ls_structure_factor_coef Fsqd
_refine_ls_weighting_details 'calc w=1/[\s^2^(Fo^2^)+(0.0949P)^2^+0.0894P] where P=(Fo^2^+2Fc^2^)/3'
_refine_ls_weighting_scheme calc
_refine_ls_wR_factor_gt 0.1648
_refine_ls_wR_factor_ref 0.1971
_reflns_number_gt 3013
_reflns_number_total 5277
_reflns_threshold_expression >2sigma(I)
_cod_data_source_file b807581f.txt
_cod_data_source_block 1
_cod_depositor_comments
;
The following automatic conversions were performed:

'_symmetry_cell_setting' value 'Triclinic' changed to 'triclinic'
according to
/usr/data/users/saulius/automatic-downloads/retrospective/RSC/lib/dictionaries/cif_core.dic
dictionary named 'cif_core.dic' version 2.4.2 from 2011-04-26.

Automatic conversion script
Id: cif_fix_values 2281 2013-09-26 08:29:07Z andrius 
;
_cod_original_sg_symbol_H-M P-1
_cod_database_code 1515939

loop_
_symmetry_equiv_pos_as_xyz
'x, y, z'
'-x, -y, -z'

loop_
_atom_site_label
_atom_site_type_symbol
_atom_site_fract_x
_atom_site_fract_y
_atom_site_fract_z
_atom_site_U_iso_or_equiv
_atom_site_adp_type
_atom_site_occupancy
_atom_site_symmetry_multiplicity
_atom_site_calc_flag
_atom_site_refinement_flags
_atom_site_disorder_assembly
_atom_site_disorder_group
C1 C 0.5506(5) -0.0731(4) 0.3604(4) 0.1188(16) Uani 1 1 d . . .
H1A H 0.5522 -0.0897 0.2989 0.178 Uiso 1 1 calc R . .
H1B H 0.5646 -0.1483 0.4193 0.178 Uiso 1 1 calc R . .
H1C H 0.6262 -0.0439 0.3605 0.178 Uiso 1 1 calc R . .
C2 C 0.4115(4) 0.0223(3) 0.3643(3) 0.0870(11) Uani 1 1 d . A .
H2A H 0.3381 -0.0134 0.3752 0.104 Uiso 1 1 calc R . .
H2B H 0.4149 0.0438 0.4232 0.104 Uiso 1 1 calc R . .
C3 C 0.4009(4) 0.2378(3) 0.2629(3) 0.0670(9) Uani 1 1 d . A .
C4 C 0.4772(3) 0.2408(3) 0.3380(2) 0.0631(8) Uani 1 1 d . . .
H4 H 0.5111 0.1707 0.3978 0.076 Uiso 1 1 calc R . .
C5 C 0.5035(3) 0.3453(3) 0.3255(2) 0.0599(8) Uani 1 1 d . . .
H5 H 0.5547 0.3436 0.3778 0.072 Uiso 1 1 calc R . .
C6 C 0.4577(3) 0.4532(2) 0.2388(2) 0.0478(7) Uani 1 1 d . . .
C7 C 0.3807(4) 0.4496(3) 0.1657(2) 0.0674(9) Uani 1 1 d . . .
C8 C 0.3521(4) 0.3458(3) 0.1764(3) 0.0825(11) Uani 1 1 d . . .
H8 H 0.2990 0.3485 0.1246 0.099 Uiso 1 1 calc R . .
C9 C 0.4949(3) 0.5658(2) 0.2219(2) 0.0484(7) Uani 1 1 d . . .
C10 C 0.6537(3) 0.5389(2) 0.2095(2) 0.0502(7) Uani 1 1 d . . .
C11 C 0.7388(4) 0.5057(3) 0.1336(2) 0.0679(9) Uani 1 1 d . . .
H11 H 0.6995 0.4987 0.0802 0.082 Uiso 1 1 calc R . .
C12 C 0.8824(4) 0.4835(3) 0.1397(3) 0.0853(11) Uani 1 1 d . . .
H12 H 0.9410 0.4603 0.0897 0.102 Uiso 1 1 calc R . .
C13 C 0.9429(4) 0.4944(4) 0.2171(3) 0.0921(12) Uani 1 1 d . . .
H13 H 1.0406 0.4799 0.2184 0.111 Uiso 1 1 calc R . .
C14 C 0.8596(3) 0.5266(3) 0.2923(3) 0.0724(9) Uani 1 1 d . . .
H14 H 0.8999 0.5330 0.3456 0.087 Uiso 1 1 calc R . .
C15 C 0.7139(3) 0.5495(2) 0.2875(2) 0.0511(7) Uani 1 1 d . . .
C16 C 0.6020(3) 0.5816(2) 0.3587(2) 0.0485(7) Uani 1 1 d . . .
C17 C 0.2715(3) 0.7273(3) 0.3700(2) 0.0528(7) Uani 1 1 d . . .
C18 C 0.1397(3) 0.7324(2) 0.4294(2) 0.0549(8) Uani 1 1 d . . .
C19 C 0.0530(3) 0.6722(3) 0.4222(3) 0.0643(8) Uani 1 1 d . . .
H19 H 0.0796 0.6235 0.3820 0.077 Uiso 1 1 calc R . .
C20 C -0.0722(4) 0.6835(3) 0.4738(3) 0.0794(10) Uani 1 1 d . . .
H20 H -0.1305 0.6434 0.4678 0.095 Uiso 1 1 calc R . .
C21 C -0.1106(4) 0.7534(4) 0.5337(3) 0.0912(12) Uani 1 1 d . . .
H21 H -0.1944 0.7599 0.5697 0.109 Uiso 1 1 calc R . .
C22 C -0.0259(4) 0.8145(4) 0.5409(3) 0.0972(13) Uani 1 1 d . . .
H22 H -0.0528 0.8626 0.5816 0.117 Uiso 1 1 calc R . .
C23 C 0.0991(4) 0.8050(3) 0.4881(3) 0.0773(10) Uani 1 1 d . . .
H23 H 0.1554 0.8477 0.4924 0.093 Uiso 1 1 calc R . .
C24 C 0.4054(3) 0.6756(2) 0.1315(2) 0.0521(7) Uani 1 1 d . . .
C25 C 0.3982(4) 0.7953(3) 0.1086(2) 0.0732(9) Uani 1 1 d . . .
H25 H 0.4446 0.8105 0.1533 0.088 Uiso 1 1 calc R . .
C26 C 0.3250(4) 0.8935(3) 0.0220(3) 0.0854(11) Uani 1 1 d . . .
H26 H 0.3222 0.9730 0.0105 0.102 Uiso 1 1 calc R . .
C27 C 0.2552(4) 0.8769(3) -0.0489(3) 0.0763(10) Uani 1 1 d . B .
C28 C 0.2614(4) 0.7573(3) -0.0257(3) 0.0872(12) Uani 1 1 d . . .
H28 H 0.2160 0.7414 -0.0705 0.105 Uiso 1 1 calc R . .
C29 C 0.3334(4) 0.6607(3) 0.0622(2) 0.0686(9) Uani 1 1 d . . .
C30 C 0.1708(6) 1.1028(4) -0.1593(3) 0.1164(16) Uani 1 1 d . B .
H30A H 0.2583 1.1016 -0.1348 0.140 Uiso 1 1 calc R . .
H30B H 0.1598 1.1479 -0.2331 0.140 Uiso 1 1 calc R . .
C31 C 0.0501(7) 1.1647(5) -0.1112(5) 0.161(2) Uani 1 1 d . . .
H31A H -0.0367 1.1684 -0.1373 0.241 Uiso 1 1 calc R . .
H31B H 0.0451 1.2479 -0.1256 0.241 Uiso 1 1 calc R . .
H31C H 0.0607 1.1196 -0.0382 0.241 Uiso 1 1 calc R . .
C32 C 0.2676(12) 0.1425(9) 0.2012(7) 0.106(3) Uani 0.659(15) 1 d PD A 1
H32A H 0.1863 0.2214 0.1820 0.127 Uiso 0.659(15) 1 calc PR A 1
H32B H 0.2321 0.0751 0.2314 0.127 Uiso 0.659(15) 1 calc PR A 1
C33 C 0.3520(12) 0.1307(10) 0.1103(11) 0.148(4) Uani 0.659(15) 1 d PD A 1
H33A H 0.3966 0.1914 0.0869 0.222 Uiso 0.659(15) 1 calc PR A 1
H33B H 0.2890 0.1446 0.0563 0.222 Uiso 0.659(15) 1 calc PR A 1
H33C H 0.4248 0.0484 0.1289 0.222 Uiso 0.659(15) 1 calc PR A 1
C34 C 0.0749(10) 0.9600(9) -0.1920(6) 0.103(3) Uani 0.738(13) 1 d PD B 3
H34A H 0.0001 1.0409 -0.2253 0.124 Uiso 0.738(13) 1 calc PR B 3
H34B H 0.0303 0.9056 -0.1439 0.124 Uiso 0.738(13) 1 calc PR B 3
C35 C 0.1484(9) 0.9061(8) -0.2711(5) 0.131(3) Uani 0.738(13) 1 d PD B 3
H35A H 0.1653 0.9701 -0.3296 0.197 Uiso 0.738(13) 1 calc PR B 3
H35B H 0.0882 0.8740 -0.2921 0.197 Uiso 0.738(13) 1 calc PR B 3
H35C H 0.2385 0.8398 -0.2422 0.197 Uiso 0.738(13) 1 calc PR B 3
C32' C 0.3521(18) 0.1174(16) 0.1786(10) 0.085(6) Uani 0.341(15) 1 d PD A 2
H32C H 0.3852 0.0292 0.1908 0.102 Uiso 0.341(15) 1 calc PR A 2
H32D H 0.4070 0.1549 0.1248 0.102 Uiso 0.341(15) 1 calc PR A 2
C33' C 0.1940(16) 0.1800(18) 0.149(2) 0.142(8) Uani 0.341(15) 1 d PD A 2
H33D H 0.1423 0.1370 0.2001 0.213 Uiso 0.341(15) 1 calc PR A 2
H33E H 0.1776 0.1780 0.0837 0.213 Uiso 0.341(15) 1 calc PR A 2
H33F H 0.1612 0.2651 0.1440 0.213 Uiso 0.341(15) 1 calc PR A 2
C34' C 0.1723(18) 0.9504(17) -0.2280(9) 0.084(7) Uani 0.262(13) 1 d PD B 4
H34C H 0.2528 0.8778 -0.2310 0.101 Uiso 0.262(13) 1 calc PR B 4
H34D H 0.1666 1.0222 -0.2896 0.101 Uiso 0.262(13) 1 calc PR B 4
C35' C 0.034(2) 0.928(3) -0.213(2) 0.106(8) Uani 0.262(13) 1 d PD B 4
H35D H 0.0456 0.8529 -0.1544 0.158 Uiso 0.262(13) 1 calc PR B 4
H35E H 0.0081 0.9201 -0.2729 0.158 Uiso 0.262(13) 1 calc PR B 4
H35F H -0.0409 0.9973 -0.2012 0.158 Uiso 0.262(13) 1 calc PR B 4
N1 N 0.1822(4) 0.9732(3) -0.1360(3) 0.1099(12) Uani 1 1 d D . .
N2 N 0.3679(4) 0.1362(3) 0.2736(3) 0.1008(11) Uani 1 1 d D . .
N3 N 0.4782(2) 0.59389(19) 0.31707(16) 0.0439(5) Uani 1 1 d . . .
N4 N 0.3508(2) 0.6133(2) 0.36574(17) 0.0489(6) Uani 1 1 d . . .
H4A H 0.3208 0.5528 0.3938 0.059 Uiso 1 1 calc R . .
O1 O 0.3034(2) 0.81857(19) 0.32705(18) 0.0774(7) Uani 1 1 d . . .
O2 O 0.6131(2) 0.59305(17) 0.44016(14) 0.0599(6) Uani 1 1 d . . .
O3 O 0.3268(3) 0.5483(2) 0.07527(18) 0.1090(10) Uani 1 1 d . . .

loop_
_atom_site_aniso_label
_atom_site_aniso_U_11
_atom_site_aniso_U_22
_atom_site_aniso_U_33
_atom_site_aniso_U_23
_atom_site_aniso_U_13
_atom_site_aniso_U_12
C1 0.104(3) 0.101(3) 0.145(4) -0.050(3) 0.010(3) -0.028(3)
C2 0.101(3) 0.063(2) 0.111(3) -0.037(2) 0.006(2) -0.040(2)
C3 0.086(2) 0.0462(18) 0.073(2) -0.0210(17) -0.0105(19) -0.0260(17)
C4 0.084(2) 0.0469(17) 0.0554(19) -0.0088(15) -0.0089(17) -0.0284(16)
C5 0.078(2) 0.0566(18) 0.0490(18) -0.0147(16) -0.0097(16) -0.0309(16)
C6 0.0606(17) 0.0421(15) 0.0427(16) -0.0161(13) -0.0023(14) -0.0193(13)
C7 0.103(2) 0.0482(18) 0.0508(18) -0.0120(15) -0.0226(18) -0.0272(17)
C8 0.126(3) 0.061(2) 0.073(2) -0.0217(19) -0.029(2) -0.041(2)
C9 0.0635(19) 0.0458(15) 0.0395(15) -0.0179(13) -0.0017(14) -0.0207(14)
C10 0.0642(19) 0.0433(15) 0.0415(16) -0.0124(13) 0.0004(15) -0.0208(14)
C11 0.086(3) 0.064(2) 0.0515(19) -0.0239(17) 0.0085(18) -0.0245(18)
C12 0.082(3) 0.087(3) 0.078(3) -0.033(2) 0.026(2) -0.025(2)
C13 0.065(2) 0.108(3) 0.103(3) -0.043(3) 0.019(2) -0.032(2)
C14 0.061(2) 0.081(2) 0.079(2) -0.029(2) -0.0019(19) -0.0290(18)
C15 0.0580(19) 0.0479(16) 0.0476(17) -0.0158(14) 0.0010(15) -0.0214(14)
C16 0.0633(19) 0.0376(15) 0.0437(17) -0.0114(13) -0.0040(15) -0.0196(13)
C17 0.0598(18) 0.0456(17) 0.0569(18) -0.0207(15) -0.0007(15) -0.0208(14)
C18 0.0587(19) 0.0477(17) 0.0565(18) -0.0214(15) 0.0005(15) -0.0153(14)
C19 0.063(2) 0.066(2) 0.069(2) -0.0296(17) 0.0057(17) -0.0239(16)
C20 0.066(2) 0.084(3) 0.088(3) -0.031(2) 0.005(2) -0.0282(19)
C21 0.069(2) 0.097(3) 0.093(3) -0.037(3) 0.015(2) -0.016(2)
C22 0.088(3) 0.109(3) 0.100(3) -0.067(3) 0.015(3) -0.017(3)
C23 0.077(2) 0.082(2) 0.086(3) -0.051(2) 0.011(2) -0.0257(19)
C24 0.0677(19) 0.0433(16) 0.0441(16) -0.0149(14) -0.0077(15) -0.0177(14)
C25 0.108(3) 0.0539(19) 0.058(2) -0.0129(17) -0.0230(19) -0.0312(18)
C26 0.135(3) 0.0464(19) 0.068(2) -0.0090(18) -0.026(2) -0.030(2)
C27 0.105(3) 0.052(2) 0.056(2) -0.0086(17) -0.021(2) -0.0169(18)
C28 0.135(3) 0.064(2) 0.057(2) -0.0100(18) -0.039(2) -0.033(2)
C29 0.106(3) 0.0447(17) 0.0526(19) -0.0121(15) -0.0239(18) -0.0241(17)
C30 0.147(4) 0.080(3) 0.068(3) -0.004(2) -0.020(3) -0.003(3)
C31 0.184(6) 0.122(4) 0.145(5) -0.046(4) 0.029(5) -0.032(4)
C32 0.113(10) 0.066(6) 0.152(9) -0.037(6) -0.035(9) -0.041(7)
C33 0.229(12) 0.103(6) 0.138(9) -0.077(7) -0.023(8) -0.048(7)
C34 0.108(8) 0.096(6) 0.076(5) 0.002(4) -0.037(5) -0.030(5)
C35 0.156(8) 0.182(8) 0.076(5) -0.037(5) 0.000(5) -0.092(6)
C32' 0.122(14) 0.063(9) 0.099(15) -0.051(9) 0.019(12) -0.047(10)
C33' 0.112(13) 0.171(17) 0.165(19) -0.065(15) -0.046(13) -0.059(12)
C34' 0.088(12) 0.095(12) 0.056(13) -0.002(9) -0.010(9) -0.042(10)
C35' 0.080(13) 0.114(17) 0.11(2) -0.032(14) -0.011(14) -0.030(11)
N1 0.168(4) 0.0553(19) 0.077(2) -0.0011(17) -0.058(2) -0.0181(19)
N2 0.156(3) 0.0560(18) 0.101(2) -0.0160(18) -0.040(2) -0.0517(19)
N3 0.0487(14) 0.0492(13) 0.0386(12) -0.0188(11) 0.0022(11) -0.0204(11)
N4 0.0552(15) 0.0456(13) 0.0525(14) -0.0207(11) 0.0074(12) -0.0242(11)
O1 0.0887(16) 0.0518(13) 0.1001(18) -0.0322(13) 0.0228(14) -0.0352(12)
O2 0.0834(14) 0.0617(12) 0.0428(12) -0.0207(10) -0.0064(10) -0.0318(11)
O3 0.203(3) 0.0578(14) 0.0702(16) -0.0031(13) -0.0660(18) -0.0549(16)

loop_
_atom_type_symbol
_atom_type_description
_atom_type_scat_dispersion_real
_atom_type_scat_dispersion_imag
_atom_type_scat_source
C C 0.0033 0.0016 'International Tables Vol C Tables 4.2.6.8 and 6.1.1.4'
H H 0.0000 0.0000 'International Tables Vol C Tables 4.2.6.8 and 6.1.1.4'
N N 0.0061 0.0033 'International Tables Vol C Tables 4.2.6.8 and 6.1.1.4'
O O 0.0106 0.0060 'International Tables Vol C Tables 4.2.6.8 and 6.1.1.4'

loop_
_geom_angle_atom_site_label_1
_geom_angle_atom_site_label_2
_geom_angle_atom_site_label_3
_geom_angle
C2 C1 H1A 109.5
C2 C1 H1B 109.5
H1A C1 H1B 109.5
C2 C1 H1C 109.5
H1A C1 H1C 109.5
H1B C1 H1C 109.5
N2 C2 C1 115.5(4)
N2 C2 H2A 108.4
C1 C2 H2A 108.4
N2 C2 H2B 108.4
C1 C2 H2B 108.4
H2A C2 H2B 107.5
N2 C3 C8 120.5(3)
N2 C3 C4 123.0(3)
C8 C3 C4 116.4(3)
C5 C4 C3 121.1(3)
C5 C4 H4 119.5
C3 C4 H4 119.5
C4 C5 C6 123.2(3)
C4 C5 H5 118.4
C6 C5 H5 118.4
C7 C6 C5 115.1(2)
C7 C6 C9 121.6(2)
C5 C6 C9 123.2(2)
O3 C7 C6 122.9(3)
O3 C7 C8 114.2(3)
C6 C7 C8 122.9(3)
C7 C8 C3 121.3(3)
C7 C8 H8 119.4
C3 C8 H8 119.4
N3 C9 C10 99.2(2)
N3 C9 C24 112.4(2)
C10 C9 C24 111.8(2)
N3 C9 C6 110.9(2)
C10 C9 C6 112.3(2)
C24 C9 C6 109.9(2)
C15 C10 C11 120.1(3)
C15 C10 C9 111.2(2)
C11 C10 C9 128.7(3)
C12 C11 C10 118.0(3)
C12 C11 H11 121.0
C10 C11 H11 121.0
C11 C12 C13 122.1(3)
C11 C12 H12 118.9
C13 C12 H12 118.9
C14 C13 C12 120.0(3)
C14 C13 H13 120.0
C12 C13 H13 120.0
C13 C14 C15 118.8(3)
C13 C14 H14 120.6
C15 C14 H14 120.6
C10 C15 C14 121.0(3)
C10 C15 C16 109.0(2)
C14 C15 C16 130.0(3)
O2 C16 N3 125.3(3)
O2 C16 C15 129.3(3)
N3 C16 C15 105.4(2)
O1 C17 N4 123.1(3)
O1 C17 C18 122.4(3)
N4 C17 C18 114.5(2)
C23 C18 C19 119.3(3)
C23 C18 C17 118.8(3)
C19 C18 C17 121.8(3)
C20 C19 C18 120.7(3)
C20 C19 H19 119.6
C18 C19 H19 119.6
C21 C20 C19 119.9(3)
C21 C20 H20 120.1
C19 C20 H20 120.1
C20 C21 C22 120.0(4)
C20 C21 H21 120.0
C22 C21 H21 120.0
C21 C22 C23 120.5(3)
C21 C22 H22 119.7
C23 C22 H22 119.7
C18 C23 C22 119.6(3)
C18 C23 H23 120.2
C22 C23 H23 120.2
C29 C24 C25 115.4(3)
C29 C24 C9 121.7(2)
C25 C24 C9 122.7(2)
C24 C25 C26 122.5(3)
C24 C25 H25 118.8
C26 C25 H25 118.8
C25 C26 C27 121.6(3)
C25 C26 H26 119.2
C27 C26 H26 119.2
N1 C27 C28 121.4(3)
N1 C27 C26 122.7(3)
C28 C27 C26 115.9(3)
C27 C28 C29 121.6(3)
C27 C28 H28 119.2
C29 C28 H28 119.2
O3 C29 C24 122.6(3)
O3 C29 C28 114.4(3)
C24 C29 C28 123.0(3)
C31 C30 N1 110.3(4)
C31 C30 H30A 109.6
N1 C30 H30A 109.6
C31 C30 H30B 109.6
N1 C30 H30B 109.6
H30A C30 H30B 108.1
C30 C31 H31A 109.5
C30 C31 H31B 109.5
H31A C31 H31B 109.5
C30 C31 H31C 109.5
H31A C31 H31C 109.5
H31B C31 H31C 109.5
N2 C32 C33 105.5(10)
N2 C32 H32A 110.7
C33 C32 H32A 110.7
N2 C32 H32B 110.7
C33 C32 H32B 110.7
H32A C32 H32B 108.8
N1 C34 C35 109.6(8)
N1 C34 H34A 109.7
C35 C34 H34A 109.7
N1 C34 H34B 109.7
C35 C34 H34B 109.7
H34A C34 H34B 108.2
N2 C32' C33' 105.4(16)
N2 C32' H32C 110.7
C33' C32' H32C 110.7
N2 C32' H32D 110.7
C33' C32' H32D 110.7
H32C C32' H32D 108.8
C32' C33' H33D 109.5
C32' C33' H33E 109.5
H33D C33' H33E 109.5
C32' C33' H33F 109.5
H33D C33' H33F 109.5
H33E C33' H33F 109.5
N1 C34' C35' 100.4(15)
N1 C34' H34C 111.7
C35' C34' H34C 111.7
N1 C34' H34D 111.7
C35' C34' H34D 111.7
H34C C34' H34D 109.5
C27 N1 C34' 120.5(8)
C27 N1 C30 121.6(3)
C34' N1 C30 112.1(7)
C27 N1 C34 120.1(4)
C34' N1 C34 41.5(7)
C30 N1 C34 115.6(4)
C3 N2 C2 122.9(3)
C3 N2 C32 121.9(4)
C2 N2 C32 114.6(4)
C3 N2 C32' 116.9(7)
C2 N2 C32' 114.0(7)
C32 N2 C32' 34.0(5)
C16 N3 N4 123.0(2)
C16 N3 C9 115.0(2)
N4 N3 C9 121.3(2)
C17 N4 N3 120.7(2)
C17 N4 H4A 119.7
N3 N4 H4A 119.7
C29 O3 C7 118.9(2)

loop_
_geom_bond_atom_site_label_1
_geom_bond_atom_site_label_2
_geom_bond_distance
C1 C2 1.464(5)
C1 H1A 0.9600
C1 H1B 0.9600
C1 H1C 0.9600
C2 N2 1.452(5)
C2 H2A 0.9700
C2 H2B 0.9700
C3 N2 1.378(4)
C3 C8 1.384(4)
C3 C4 1.386(4)
C4 C5 1.369(4)
C4 H4 0.9300
C5 C6 1.383(4)
C5 H5 0.9300
C6 C7 1.372(4)
C6 C9 1.514(3)
C7 O3 1.370(3)
C7 C8 1.379(4)
C8 H8 0.9300
C9 N3 1.485(3)
C9 C10 1.509(4)
C9 C24 1.511(4)
C10 C15 1.376(4)
C10 C11 1.387(4)
C11 C12 1.368(5)
C11 H11 0.9300
C12 C13 1.372(5)
C12 H12 0.9300
C13 C14 1.366(5)
C13 H13 0.9300
C14 C15 1.385(4)
C14 H14 0.9300
C15 C16 1.470(4)
C16 O2 1.228(3)
C16 N3 1.360(3)
C17 O1 1.217(3)
C17 N4 1.361(3)
C17 C18 1.487(4)
C18 C23 1.373(4)
C18 C19 1.380(4)
C19 C20 1.374(4)
C19 H19 0.9300
C20 C21 1.361(5)
C20 H20 0.9300
C21 C22 1.372(5)
C21 H21 0.9300
C22 C23 1.382(5)
C22 H22 0.9300
C23 H23 0.9300
C24 C29 1.375(4)
C24 C25 1.376(4)
C25 C26 1.377(4)
C25 H25 0.9300
C26 C27 1.393(5)
C26 H26 0.9300
C27 N1 1.372(4)
C27 C28 1.377(4)
C28 C29 1.378(4)
C28 H28 0.9300
C29 O3 1.369(3)
C30 C31 1.430(6)
C30 N1 1.482(5)
C30 H30A 0.9700
C30 H30B 0.9700
C31 H31A 0.9600
C31 H31B 0.9600
C31 H31C 0.9600
C32 N2 1.466(7)
C32 C33 1.485(8)
C32 H32A 0.9700
C32 H32B 0.9700
C33 H33A 0.9600
C33 H33B 0.9600
C33 H33C 0.9600
C34 N1 1.489(7)
C34 C35 1.501(8)
C34 H34A 0.9700
C34 H34B 0.9700
C35 H35A 0.9600
C35 H35B 0.9600
C35 H35C 0.9600
C32' N2 1.475(9)
C32' C33' 1.501(10)
C32' H32C 0.9700
C32' H32D 0.9700
C33' H33D 0.9600
C33' H33E 0.9600
C33' H33F 0.9600
C34' N1 1.446(10)
C34' C35' 1.499(10)
C34' H34C 0.9700
C34' H34D 0.9700
C35' H35D 0.9600
C35' H35E 0.9600
C35' H35F 0.9600
N3 N4 1.371(3)
N4 H4A 0.8600

loop_
_geom_torsion_atom_site_label_1
_geom_torsion_atom_site_label_2
_geom_torsion_atom_site_label_3
_geom_torsion_atom_site_label_4
_geom_torsion
N2 C3 C4 C5 -177.8(3)
C8 C3 C4 C5 -0.8(5)
C3 C4 C5 C6 -0.3(5)
C4 C5 C6 C7 1.1(4)
C4 C5 C6 C9 -175.9(3)
C5 C6 C7 O3 179.9(3)
C9 C6 C7 O3 -3.0(5)
C5 C6 C7 C8 -0.9(5)
C9 C6 C7 C8 176.3(3)
O3 C7 C8 C3 179.1(3)
C6 C7 C8 C3 -0.2(6)
N2 C3 C8 C7 178.1(3)
C4 C3 C8 C7 1.1(5)
C7 C6 C9 N3 139.2(3)
C5 C6 C9 N3 -43.9(4)
C7 C6 C9 C10 -110.8(3)
C5 C6 C9 C10 66.1(3)
C7 C6 C9 C24 14.3(4)
C5 C6 C9 C24 -168.8(3)
N3 C9 C10 C15 0.7(3)
C24 C9 C10 C15 119.5(2)
C6 C9 C10 C15 -116.5(2)
N3 C9 C10 C11 179.9(3)
C24 C9 C10 C11 -61.3(4)
C6 C9 C10 C11 62.7(4)
C15 C10 C11 C12 0.4(4)
C9 C10 C11 C12 -178.7(3)
C10 C11 C12 C13 -0.6(5)
C11 C12 C13 C14 1.0(6)
C12 C13 C14 C15 -1.0(5)
C11 C10 C15 C14 -0.4(4)
C9 C10 C15 C14 178.8(3)
C11 C10 C15 C16 -178.2(2)
C9 C10 C15 C16 1.1(3)
C13 C14 C15 C10 0.7(5)
C13 C14 C15 C16 178.0(3)
C10 C15 C16 O2 176.0(3)
C14 C15 C16 O2 -1.5(5)
C10 C15 C16 N3 -2.5(3)
C14 C15 C16 N3 180.0(3)
O1 C17 C18 C23 -38.6(4)
N4 C17 C18 C23 142.9(3)
O1 C17 C18 C19 137.4(3)
N4 C17 C18 C19 -41.0(4)
C23 C18 C19 C20 -0.6(5)
C17 C18 C19 C20 -176.6(3)
C18 C19 C20 C21 -0.8(5)
C19 C20 C21 C22 1.3(6)
C20 C21 C22 C23 -0.4(6)
C19 C18 C23 C22 1.5(5)
C17 C18 C23 C22 177.6(3)
C21 C22 C23 C18 -1.0(6)
N3 C9 C24 C29 -139.9(3)
C10 C9 C24 C29 109.6(3)
C6 C9 C24 C29 -15.8(4)
N3 C9 C24 C25 44.8(4)
C10 C9 C24 C25 -65.8(3)
C6 C9 C24 C25 168.9(3)
C29 C24 C25 C26 -0.5(5)
C9 C24 C25 C26 175.2(3)
C24 C25 C26 C27 -1.0(6)
C25 C26 C27 N1 -179.7(4)
C25 C26 C27 C28 1.4(6)
N1 C27 C28 C29 -179.3(4)
C26 C27 C28 C29 -0.3(6)
C25 C24 C29 O3 -178.2(3)
C9 C24 C29 O3 6.1(5)
C25 C24 C29 C28 1.5(5)
C9 C24 C29 C28 -174.2(3)
C27 C28 C29 O3 178.6(3)
C27 C28 C29 C24 -1.1(6)
C28 C27 N1 C34' -31.3(9)
C26 C27 N1 C34' 149.8(8)
C28 C27 N1 C30 177.8(4)
C26 C27 N1 C30 -1.1(6)
C28 C27 N1 C34 17.2(7)
C26 C27 N1 C34 -161.7(5)
C35' C34' N1 C27 92.0(15)
C35' C34' N1 C30 -114.5(13)
C35' C34' N1 C34 -10.3(14)
C31 C30 N1 C27 -86.8(6)
C31 C30 N1 C34' 120.1(8)
C31 C30 N1 C34 74.6(6)
C35 C34 N1 C27 -89.7(7)
C35 C34 N1 C34' 13.6(11)
C35 C34 N1 C30 108.6(6)
C8 C3 N2 C2 -177.6(3)
C4 C3 N2 C2 -0.7(6)
C8 C3 N2 C32 -7.1(8)
C4 C3 N2 C32 169.8(6)
C8 C3 N2 C32' 31.7(9)
C4 C3 N2 C32' -151.4(8)
C1 C2 N2 C3 -90.7(5)
C1 C2 N2 C32 98.1(7)
C1 C2 N2 C32' 60.8(9)
C33 C32 N2 C3 79.4(9)
C33 C32 N2 C2 -109.3(7)
C33 C32 N2 C32' -12.4(15)
C33' C32' N2 C3 -94.1(14)
C33' C32' N2 C2 112.6(11)
C33' C32' N2 C32 13.7(12)
O2 C16 N3 N4 -4.3(4)
C15 C16 N3 N4 174.3(2)
O2 C16 N3 C9 -175.4(2)
C15 C16 N3 C9 3.2(3)
C10 C9 N3 C16 -2.5(3)
C24 C9 N3 C16 -120.8(2)
C6 C9 N3 C16 115.7(2)
C10 C9 N3 N4 -173.8(2)
C24 C9 N3 N4 68.0(3)
C6 C9 N3 N4 -55.5(3)
O1 C17 N4 N3 4.3(4)
C18 C17 N4 N3 -177.3(2)
C16 N3 N4 C17 75.8(3)
C9 N3 N4 C17 -113.7(3)
C24 C29 O3 C7 7.1(5)
C28 C29 O3 C7 -172.6(3)
C6 C7 O3 C29 -8.7(5)
C8 C7 O3 C29 172.0(3)
